data_7112954
loop_
_publ_author_name
'Ma, Yue'
'Xu, Gong-Feng'
'Yang, Xi'
'Li, Li-Cun'
'Tang, Jinkui'
'Yan, Shi-Ping'
'Cheng, Peng'
'Liao, Dai-Zheng'

_publ_section_title
;
 Pyrazine-bridged Dy2 single-molecule magnet with a large anisotropic
 barrier.
;
_journal_issue 43
_journal_name_full 'Chemical communications (Cambridge, England)'
_journal_page_first 8264
_journal_page_last 8266
_journal_paper_doi 10.1039/c0cc01423k
_journal_volume 46
_journal_year 2010
_chemical_formula_sum 'C42 H26 Dy2 F36 N6 O16'
_chemical_formula_weight 1879.69
_chemical_name_systematic
;
?
;
_space_group_IT_number 2
_symmetry_cell_setting triclinic
_symmetry_space_group_name_Hall '-P 1'
_symmetry_space_group_name_H-M 'P -1'
_atom_sites_solution_hydrogens geom
_atom_sites_solution_primary direct
_atom_sites_solution_secondary difmap
_audit_creation_method SHELXL-97
_cell_angle_alpha 109.99(4)
_cell_angle_beta 114.20(2)
_cell_angle_gamma 94.85(3)
_cell_formula_units_Z 1
_cell_length_a 11.088(2)
_cell_length_b 13.030(3)
_cell_length_c 13.387(6)
_cell_measurement_reflns_used 11765
_cell_measurement_temperature 293(2)
_cell_measurement_theta_max 27.46
_cell_measurement_theta_min 2.99
_cell_volume 1599.9(11)
_computing_cell_refinement 'Bruker XSCANS'
_computing_data_collection 'Bruker XSCANS'
_computing_data_reduction 'Bruker SHELXTL'
_computing_molecular_graphics 'Bruker SHELXTL'
_computing_publication_material 'Bruker SHELXTL'
_computing_structure_refinement 'SHELXL-97 (Sheldrick, 1997)'
_computing_structure_solution 'SHELXS-97 (Sheldrick, 1990)'
_diffrn_ambient_temperature 293(2)
_diffrn_measured_fraction_theta_full 0.995
_diffrn_measured_fraction_theta_max 0.995
_diffrn_measurement_device_type 'Bruker P4'
_diffrn_measurement_method '\w scans'
_diffrn_radiation_monochromator graphite
_diffrn_radiation_source 'fine-focus sealed tube'
_diffrn_radiation_type MoK\a
_diffrn_radiation_wavelength 0.71073
_diffrn_reflns_av_R_equivalents 0.0330
_diffrn_reflns_av_sigmaI/netI 0.0487
_diffrn_reflns_limit_h_max 13
_diffrn_reflns_limit_h_min -13
_diffrn_reflns_limit_k_max 15
_diffrn_reflns_limit_k_min -15
_diffrn_reflns_limit_l_max 15
_diffrn_reflns_limit_l_min -15
_diffrn_reflns_number 10106
_diffrn_reflns_theta_full 25.10
_diffrn_reflns_theta_max 25.10
_diffrn_reflns_theta_min 2.99
_exptl_absorpt_coefficient_mu 2.487
_exptl_absorpt_correction_T_max 0.7891
_exptl_absorpt_correction_T_min 0.6917
_exptl_absorpt_correction_type multi-scan
_exptl_absorpt_process_details crystalclear
_exptl_crystal_colour colorless
_exptl_crystal_density_diffrn 1.951
_exptl_crystal_density_meas ?
_exptl_crystal_density_method 'not measured'
_exptl_crystal_description block
_exptl_crystal_F_000 904
_exptl_crystal_size_max 0.16
_exptl_crystal_size_mid 0.16
_exptl_crystal_size_min 0.10
_refine_diff_density_max 0.884
_refine_diff_density_min -1.765
_refine_diff_density_rms 0.122
_refine_ls_extinction_coef 0.0010(4)
_refine_ls_extinction_expression Fc^*^=kFc[1+0.001xFc^2^\l^3^/sin(2\q)]^-1/4^
_refine_ls_extinction_method SHELXL
_refine_ls_goodness_of_fit_ref 1.077
_refine_ls_hydrogen_treatment mixed
_refine_ls_matrix_type full
_refine_ls_number_parameters 589
_refine_ls_number_reflns 5674
_refine_ls_number_restraints 334
_refine_ls_restrained_S_all 1.181
_refine_ls_R_factor_all 0.0385
_refine_ls_R_factor_gt 0.0362
_refine_ls_shift/su_max 0.018
_refine_ls_shift/su_mean 0.001
_refine_ls_structure_factor_coef Fsqd
_refine_ls_weighting_details 'calc w=1/[\s^2^(Fo^2^)+(0.0467P)^2^+1.5056P] where P=(Fo^2^+2Fc^2^)/3'
_refine_ls_weighting_scheme calc
_refine_ls_wR_factor_gt 0.0873
_refine_ls_wR_factor_ref 0.0893
_reflns_number_gt 5375
_reflns_number_total 5674
_reflns_threshold_expression >2sigma(I)
_cod_data_source_file c0cc01423k.txt
_cod_data_source_block c091015h
_cod_depositor_comments
;
The following automatic conversions were performed:

'_exptl_crystal_density_meas' value 'none' was changed to '?' - the
value is perceived as not measured.

Automatic conversion script
Id: cif_fix_values 3008 2015-01-20 13:52:24Z robertas 
;
_cod_original_cell_volume 1599.9(9)
_cod_original_sg_symbol_H-M P-1
_cod_database_code 7112954

loop_
_symmetry_equiv_pos_as_xyz
'x, y, z'
'-x, -y, -z'

loop_
_atom_site_label
_atom_site_type_symbol
_atom_site_fract_x
_atom_site_fract_y
_atom_site_fract_z
_atom_site_U_iso_or_equiv
_atom_site_adp_type
_atom_site_occupancy
_atom_site_symmetry_multiplicity
_atom_site_calc_flag
_atom_site_refinement_flags
_atom_site_disorder_assembly
_atom_site_disorder_group
Dy1 Dy 0.68954(2) 0.226058(15) 0.737624(16) 0.03054(11) Uani 1 1 d . A .
F1 F 1.0101(6) 0.3865(6) 0.6261(6) 0.137(2) Uani 1 1 d U . .
F3 F 0.9057(7) 0.4875(5) 0.5506(6) 0.132(2) Uani 1 1 d U . .
F4 F 0.6037(17) 0.6374(11) 0.6855(13) 0.111(3) Uani 0.551(10) 1 d PU A 1
F5 F 0.4647(11) 0.5361(9) 0.7146(14) 0.108(4) Uani 0.551(10) 1 d PU A 1
F6 F 0.6648(13) 0.6360(8) 0.8539(10) 0.109(3) Uani 0.551(10) 1 d PU A 1
F4' F 0.6857(15) 0.6674(10) 0.7780(17) 0.123(5) Uani 0.449(10) 1 d PU A 2
F5' F 0.5081(14) 0.5770(12) 0.6251(12) 0.100(4) Uani 0.449(10) 1 d PU A 2
F6' F 0.533(2) 0.5708(13) 0.7890(15) 0.106(4) Uani 0.449(10) 1 d PU A 2
F7 F 0.3113(6) 0.2872(5) 0.4391(5) 0.1181(19) Uani 1 1 d U . .
F8 F 0.2179(6) 0.1163(4) 0.3832(4) 0.1018(15) Uani 1 1 d U . .
F9 F 0.1439(5) 0.2456(5) 0.4676(5) 0.1180(19) Uani 1 1 d U . .
F10 F 0.2890(10) 0.3620(10) 0.8829(8) 0.140(4) Uani 0.723(9) 1 d PDU B 3
F11 F 0.3435(13) 0.2160(7) 0.9084(10) 0.140(4) Uani 0.723(9) 1 d PDU B 3
F12 F 0.4895(7) 0.3771(9) 1.0062(6) 0.124(3) Uani 0.723(9) 1 d PDU B 3
F10' F 0.2484(18) 0.255(2) 0.8521(17) 0.124(6) Uani 0.277(9) 1 d PDU B 4
F11' F 0.450(2) 0.282(2) 0.986(2) 0.115(6) Uani 0.277(9) 1 d PDU B 4
F12' F 0.387(3) 0.4170(11) 0.942(3) 0.147(7) Uani 0.277(9) 1 d PDU B 4
F13 F 0.3639(15) -0.0691(13) 0.764(2) 0.106(4) Uani 0.56(3) 1 d PU C 5
F14 F 0.5218(17) -0.1513(10) 0.8223(12) 0.086(4) Uani 0.56(3) 1 d PDU C 5
F15 F 0.440(2) -0.1562(12) 0.6484(10) 0.087(4) Uani 0.56(3) 1 d PU C 5
F13' F 0.3512(12) -0.0798(16) 0.709(2) 0.090(5) Uani 0.44(3) 1 d PDU C 6
F14' F 0.480(2) -0.126(2) 0.8410(14) 0.099(5) Uani 0.44(3) 1 d PDU C 6
F15' F 0.493(2) -0.1686(12) 0.6730(19) 0.087(5) Uani 0.44(3) 1 d PDU C 6
F16 F 0.9489(12) 0.3115(12) 1.1676(10) 0.107(4) Uani 0.593(16) 1 d PDU C 7
F17 F 0.8623(15) 0.1600(10) 1.1726(8) 0.106(3) Uani 0.593(16) 1 d PU C 7
F18 F 0.7530(12) 0.2861(14) 1.1671(8) 0.117(4) Uani 0.593(16) 1 d PDU C 7
F16' F 0.817(2) 0.3461(16) 1.1612(12) 0.118(5) Uani 0.407(16) 1 d PU C 8
F17' F 0.9680(11) 0.2586(17) 1.1692(15) 0.097(5) Uani 0.407(16) 1 d PDU C 8
F18' F 0.799(2) 0.1909(17) 1.1826(13) 0.112(5) Uani 0.407(16) 1 d PDU C 8
C1 C 0.8768(5) 0.4814(4) 0.9924(5) 0.0433(12) Uani 1 1 d . . .
H1 H 0.7915 0.4706 0.9900 0.052 Uiso 1 1 calc R . .
C2 C 1.0190(5) 0.4265(4) 0.9140(4) 0.0410(11) Uani 1 1 d . . .
H2 H 1.0362 0.3766 0.8557 0.049 Uiso 1 1 calc R . .
C3 C -0.0715(10) 0.9066(7) -0.0152(8) 0.089(2) Uani 1 1 d . . .
H3 H -0.1248 0.8391 -0.0294 0.106 Uiso 1 1 calc R . .
C4 C 0.1070(9) 1.0578(7) 0.1054(7) 0.086(2) Uani 1 1 d . . .
H4 H 0.1839 1.1010 0.1790 0.103 Uiso 1 1 calc R . .
F2 F 0.8455(7) 0.3092(5) 0.4582(5) 0.128(2) Uani 1 1 d . . .
C8 C 0.7947(6) 0.3827(4) 0.6185(5) 0.0488(13) Uani 1 1 d . . .
C9 C 0.7369(7) 0.4710(5) 0.6481(6) 0.0590(16) Uani 1 1 d . . .
H9 H 0.7525 0.5321 0.6300 0.071 Uiso 1 1 calc R . .
C10 C 0.6563(6) 0.4700(4) 0.7041(5) 0.0463(12) Uani 1 1 d . A .
C11 C 0.5910(11) 0.5687(6) 0.7309(9) 0.083(3) Uani 1 1 d . . .
C12 C 0.2565(7) 0.2191(5) 0.4709(6) 0.0623(16) Uani 1 1 d . . .
C13 C 0.3589(5) 0.2234(4) 0.5900(5) 0.0429(11) Uani 1 1 d . A .
C14 C 0.3349(6) 0.2667(5) 0.6873(6) 0.0571(15) Uani 1 1 d . . .
H14 H 0.2539 0.2876 0.6768 0.069 Uiso 1 1 calc R . .
C15 C 0.4296(7) 0.2796(5) 0.8009(6) 0.0557(15) Uani 1 1 d . A .
C16 C 0.3846(9) 0.3081(8) 0.9002(7) 0.094(3) Uani 1 1 d D . .
C17 C 0.4781(7) -0.0897(5) 0.7601(6) 0.0627(17) Uani 1 1 d D . .
C18 C 0.5825(6) 0.0223(5) 0.8090(5) 0.0475(12) Uani 1 1 d . A .
C19 C 0.6551(7) 0.0816(6) 0.9346(6) 0.0598(16) Uani 1 1 d . . .
H19 H 0.6346 0.0538 0.9827 0.072 Uiso 1 1 calc R C .
C20 C 0.7568(6) 0.1807(5) 0.9880(5) 0.0527(14) Uani 1 1 d . A .
C21 C 0.8318(7) 0.2403(7) 1.1244(6) 0.080(2) Uani 1 1 d D . .
N1 N 0.8939(4) 0.4071(3) 0.9046(3) 0.0376(9) Uani 1 1 d . . .
N2 N 0.0347(8) 0.9636(6) 0.0907(6) 0.0840(19) Uani 1 1 d . . .
O1 O 0.7834(4) 0.2941(3) 0.6342(3) 0.0411(8) Uani 1 1 d . . .
O2 O 0.6288(4) 0.3975(3) 0.7379(3) 0.0446(8) Uani 1 1 d . . .
O3 O 0.4587(4) 0.1845(3) 0.5862(3) 0.0441(8) Uani 1 1 d . . .
O4 O 0.5466(4) 0.2672(3) 0.8336(3) 0.0511(9) Uani 1 1 d . . .
O5 O 0.5908(4) 0.0486(3) 0.7300(3) 0.0468(9) Uani 1 1 d . . .
O6 O 0.7937(4) 0.2304(3) 0.9361(3) 0.0504(9) Uani 1 1 d . . .
O7 O 0.8866(4) 0.1583(3) 0.7659(3) 0.0430(8) Uani 1 1 d D . .
O8 O 0.6426(4) 0.0700(3) 0.5449(3) 0.0414(8) Uani 1 1 d D . .
H8C H 0.592(7) 0.073(6) 0.478(4) 0.12(3) Uiso 1 1 d D . .
H8D H 0.624(8) 0.008(4) 0.550(7) 0.13(4) Uiso 1 1 d D . .
C7 C 0.8845(9) 0.3929(6) 0.5590(7) 0.071(2) Uani 1 1 d . . .
N3 N 0.9759(6) 0.0633(5) 0.5938(5) 0.0628(14) Uani 1 1 d . . .
C5 C 0.9125(7) 0.0632(6) 0.4860(7) 0.0659(18) Uani 1 1 d . . .
H5 H 0.8498 0.1063 0.4721 0.079 Uiso 1 1 calc R . .
C6 C 0.9372(7) 0.0004(6) 0.3937(6) 0.0684(18) Uani 1 1 d . . .
H6 H 0.8906 0.0029 0.3192 0.082 Uiso 1 1 calc R . .
H7D H 0.916(5) 0.129(4) 0.817(4) 0.051(17) Uiso 1 1 d D . .
H7C H 0.915(6) 0.142(5) 0.714(4) 0.057(18) Uiso 1 1 d D . .

loop_
_atom_site_aniso_label
_atom_site_aniso_U_11
_atom_site_aniso_U_22
_atom_site_aniso_U_33
_atom_site_aniso_U_23
_atom_site_aniso_U_13
_atom_site_aniso_U_12
Dy1 0.03343(16) 0.02742(14) 0.02932(15) 0.00844(10) 0.01698(11) 0.00329(10)
F1 0.105(4) 0.195(6) 0.159(5) 0.085(5) 0.096(4) 0.035(4)
F3 0.199(6) 0.098(3) 0.191(5) 0.079(4) 0.158(5) 0.034(3)
F4 0.156(8) 0.096(6) 0.127(7) 0.073(5) 0.079(6) 0.064(6)
F5 0.079(6) 0.087(5) 0.155(8) 0.044(5) 0.051(5) 0.052(5)
F6 0.140(7) 0.078(5) 0.096(6) 0.003(4) 0.071(5) 0.040(5)
F4' 0.119(7) 0.063(6) 0.139(8) 0.015(6) 0.038(6) 0.039(5)
F5' 0.096(7) 0.102(7) 0.094(6) 0.044(5) 0.029(5) 0.066(6)
F6' 0.139(8) 0.104(7) 0.115(7) 0.046(6) 0.088(6) 0.061(6)
F7 0.102(4) 0.139(4) 0.123(4) 0.097(4) 0.030(3) 0.016(3)
F8 0.111(4) 0.090(3) 0.061(2) 0.017(2) 0.012(2) 0.027(3)
F9 0.070(3) 0.164(5) 0.104(4) 0.049(3) 0.027(3) 0.065(3)
F10 0.117(6) 0.185(7) 0.133(6) 0.024(5) 0.097(5) 0.075(5)
F11 0.174(7) 0.160(6) 0.135(6) 0.063(5) 0.120(6) 0.017(5)
F12 0.129(6) 0.159(7) 0.076(4) 0.009(4) 0.075(4) 0.032(5)
F10' 0.116(9) 0.160(10) 0.124(9) 0.036(7) 0.102(7) 0.023(7)
F11' 0.126(9) 0.151(10) 0.096(8) 0.044(7) 0.082(7) 0.039(8)
F12' 0.149(10) 0.153(10) 0.132(10) 0.017(7) 0.095(8) 0.046(8)
F13 0.076(6) 0.106(6) 0.127(9) 0.036(6) 0.053(5) -0.001(5)
F14 0.097(7) 0.064(5) 0.104(6) 0.058(5) 0.037(5) 0.010(4)
F15 0.093(8) 0.068(5) 0.075(5) 0.033(4) 0.023(5) -0.016(5)
F13' 0.059(6) 0.093(7) 0.098(8) 0.044(6) 0.019(5) 0.003(5)
F14' 0.109(8) 0.097(8) 0.102(7) 0.059(6) 0.052(6) -0.010(6)
F15' 0.089(9) 0.048(5) 0.106(8) 0.018(5) 0.045(7) 0.007(5)
F16 0.116(6) 0.113(7) 0.052(4) 0.027(5) 0.019(4) -0.025(5)
F17 0.129(7) 0.134(6) 0.054(4) 0.051(4) 0.031(4) 0.031(5)
F18 0.127(7) 0.143(8) 0.064(4) 0.010(4) 0.057(5) 0.036(6)
F16' 0.137(9) 0.115(8) 0.066(6) 0.008(5) 0.041(6) 0.029(7)
F17' 0.091(7) 0.109(8) 0.058(6) 0.026(6) 0.016(5) 0.019(6)
F18' 0.132(9) 0.145(9) 0.064(6) 0.046(6) 0.053(6) 0.006(7)
C1 0.036(3) 0.042(3) 0.042(3) 0.005(2) 0.020(2) 0.004(2)
C2 0.036(3) 0.040(2) 0.039(3) 0.007(2) 0.020(2) 0.006(2)
C3 0.112(7) 0.077(5) 0.080(6) 0.041(4) 0.040(5) 0.028(5)
C4 0.100(6) 0.087(5) 0.056(4) 0.031(4) 0.021(4) 0.029(5)
F2 0.175(6) 0.110(4) 0.099(4) 0.001(3) 0.108(4) -0.018(4)
C8 0.063(4) 0.039(3) 0.045(3) 0.014(2) 0.031(3) 0.001(3)
C9 0.090(5) 0.044(3) 0.065(4) 0.030(3) 0.050(4) 0.017(3)
C10 0.056(3) 0.036(2) 0.045(3) 0.018(2) 0.021(3) 0.010(2)
C11 0.138(8) 0.052(4) 0.111(7) 0.047(4) 0.090(7) 0.044(5)
C12 0.054(4) 0.058(4) 0.069(4) 0.026(3) 0.025(3) 0.016(3)
C13 0.038(3) 0.032(2) 0.049(3) 0.011(2) 0.018(2) 0.005(2)
C14 0.043(3) 0.065(4) 0.068(4) 0.020(3) 0.034(3) 0.019(3)
C15 0.065(4) 0.052(3) 0.062(4) 0.016(3) 0.046(3) 0.017(3)
C16 0.105(7) 0.118(7) 0.088(6) 0.034(6) 0.076(6) 0.047(6)
C17 0.065(4) 0.060(4) 0.063(4) 0.034(3) 0.027(4) 0.000(3)
C18 0.054(3) 0.047(3) 0.048(3) 0.025(2) 0.026(3) 0.007(3)
C19 0.063(4) 0.072(4) 0.052(3) 0.035(3) 0.028(3) 0.002(3)
C20 0.058(4) 0.063(3) 0.042(3) 0.025(3) 0.026(3) 0.012(3)
C21 0.083(6) 0.097(6) 0.047(4) 0.023(4) 0.029(4) -0.006(5)
N1 0.038(2) 0.0330(19) 0.032(2) 0.0059(16) 0.0152(18) 0.0047(18)
N2 0.117(6) 0.089(4) 0.059(4) 0.046(3) 0.037(4) 0.054(4)
O1 0.051(2) 0.0352(17) 0.0396(18) 0.0134(14) 0.0260(17) 0.0047(16)
O2 0.045(2) 0.0406(18) 0.052(2) 0.0215(17) 0.0250(18) 0.0111(16)
O3 0.042(2) 0.0419(18) 0.0418(19) 0.0096(15) 0.0205(17) 0.0104(16)
O4 0.061(3) 0.059(2) 0.048(2) 0.0225(18) 0.037(2) 0.022(2)
O5 0.062(2) 0.0376(17) 0.044(2) 0.0176(16) 0.0287(19) 0.0043(17)
O6 0.055(2) 0.052(2) 0.040(2) 0.0161(17) 0.0235(18) 0.0007(18)
O7 0.050(2) 0.0476(19) 0.0364(19) 0.0186(16) 0.0226(17) 0.0195(17)
O8 0.045(2) 0.0350(17) 0.0351(18) 0.0051(14) 0.0193(16) 0.0034(16)
C7 0.099(6) 0.058(4) 0.083(5) 0.031(4) 0.067(5) 0.015(4)
N3 0.066(3) 0.071(3) 0.066(3) 0.026(3) 0.044(3) 0.029(3)
C5 0.067(4) 0.071(4) 0.081(5) 0.038(4) 0.046(4) 0.036(4)
C6 0.073(5) 0.088(5) 0.062(4) 0.036(4) 0.042(4) 0.034(4)

loop_
_atom_type_symbol
_atom_type_description
_atom_type_scat_dispersion_real
_atom_type_scat_dispersion_imag
_atom_type_scat_source
C C 0.0033 0.0016 'International Tables Vol C Tables 4.2.6.8 and 6.1.1.4'
H H 0.0000 0.0000 'International Tables Vol C Tables 4.2.6.8 and 6.1.1.4'
Dy Dy -0.1892 4.4098 'International Tables Vol C Tables 4.2.6.8 and 6.1.1.4'
F F 0.0171 0.0103 'International Tables Vol C Tables 4.2.6.8 and 6.1.1.4'
N N 0.0061 0.0033 'International Tables Vol C Tables 4.2.6.8 and 6.1.1.4'
O O 0.0106 0.0060 'International Tables Vol C Tables 4.2.6.8 and 6.1.1.4'

loop_
_geom_angle_atom_site_label_1
_geom_angle_atom_site_label_2
_geom_angle_atom_site_label_3
_geom_angle
_geom_angle_site_symmetry_1
_geom_angle_site_symmetry_3
O7 Dy1 O1 75.28(12) . .
O7 Dy1 O2 136.58(13) . .
O1 Dy1 O2 71.48(12) . .
O7 Dy1 O3 139.66(12) . .
O1 Dy1 O3 93.29(12) . .
O2 Dy1 O3 69.97(13) . .
O7 Dy1 O6 71.59(13) . .
O1 Dy1 O6 131.41(13) . .
O2 Dy1 O6 112.09(13) . .
O3 Dy1 O6 134.58(13) . .
O7 Dy1 O4 138.47(13) . .
O1 Dy1 O4 141.30(12) . .
O2 Dy1 O4 69.90(12) . .
O3 Dy1 O4 71.30(13) . .
O6 Dy1 O4 67.89(13) . .
O7 Dy1 O5 85.14(13) . .
O1 Dy1 O5 139.85(11) . .
O2 Dy1 O5 138.00(13) . .
O3 Dy1 O5 79.33(13) . .
O6 Dy1 O5 70.87(13) . .
O4 Dy1 O5 73.57(13) . .
O7 Dy1 O8 71.19(13) . .
O1 Dy1 O8 69.54(12) . .
O2 Dy1 O8 119.87(13) . .
O3 Dy1 O8 68.58(13) . .
O6 Dy1 O8 128.04(14) . .
O4 Dy1 O8 130.17(13) . .
O5 Dy1 O8 71.07(12) . .
O7 Dy1 N1 76.48(13) . .
O1 Dy1 N1 73.91(12) . .
O2 Dy1 N1 68.10(13) . .
O3 Dy1 N1 138.07(12) . .
O6 Dy1 N1 64.55(13) . .
O4 Dy1 N1 93.84(13) . .
O5 Dy1 N1 135.12(13) . .
O8 Dy1 N1 135.94(12) . .
N1 C1 C2 122.3(5) . 2_767
N1 C1 H1 118.9 . .
C2 C1 H1 118.9 2_767 .
N1 C2 C1 121.8(4) . 2_767
N1 C2 H2 119.1 . .
C1 C2 H2 119.1 2_767 .
N2 C3 C4 122.6(8) . 2_575
N2 C3 H3 118.7 . .
C4 C3 H3 118.7 2_575 .
N2 C4 C3 121.3(8) . 2_575
N2 C4 H4 119.4 . .
C3 C4 H4 119.4 2_575 .
O1 C8 C9 128.1(5) . .
O1 C8 C7 114.7(5) . .
C9 C8 C7 117.2(5) . .
C8 C9 C10 121.1(5) . .
C8 C9 H9 119.4 . .
C10 C9 H9 119.4 . .
O2 C10 C9 127.9(5) . .
O2 C10 C11 113.5(5) . .
C9 C10 C11 118.7(5) . .
F6' C11 F4 128.0(10) . .
F6' C11 F5 40.7(9) . .
F4 C11 F5 114.2(12) . .
F6' C11 F4' 111.9(13) . .
F4 C11 F4' 49.2(8) . .
F5 C11 F4' 137.2(9) . .
F6' C11 F5' 111.3(13) . .
F4 C11 F5' 46.7(8) . .
F5 C11 F5' 76.3(11) . .
F4' C11 F5' 95.5(10) . .
F6' C11 F6 63.1(10) . .
F4 C11 F6 102.6(10) . .
F5 C11 F6 103.2(9) . .
F4' C11 F6 57.0(9) . .
F5' C11 F6 139.7(8) . .
F6' C11 C10 117.0(9) . .
F4 C11 C10 115.1(8) . .
F5 C11 C10 113.1(7) . .
F4' C11 C10 109.2(9) . .
F5' C11 C10 110.0(7) . .
F6 C11 C10 107.0(8) . .
F7 C12 F9 106.9(6) . .
F7 C12 F8 105.6(6) . .
F9 C12 F8 106.5(6) . .
F7 C12 C13 110.8(5) . .
F9 C12 C13 115.3(6) . .
F8 C12 C13 111.1(5) . .
O3 C13 C14 127.9(5) . .
O3 C13 C12 113.6(5) . .
C14 C13 C12 118.5(5) . .
C13 C14 C15 121.1(5) . .
C13 C14 H14 119.4 . .
C15 C14 H14 119.4 . .
O4 C15 C14 128.2(5) . .
O4 C15 C16 113.9(6) . .
C14 C15 C16 117.9(6) . .
F11' C16 F11 55.4(11) . .
F11' C16 F10 131.1(11) . .
F11 C16 F10 110.1(8) . .
F11' C16 F12' 110.4(13) . .
F11 C16 F12' 139.8(12) . .
F10 C16 F12' 46.8(11) . .
F11' C16 F12 53.9(12) . .
F11 C16 F12 108.1(9) . .
F10 C16 F12 105.4(7) . .
F12' C16 F12 62.6(13) . .
F11' C16 F10' 106.6(11) . .
F11 C16 F10' 56.9(10) . .
F10 C16 F10' 57.6(10) . .
F12' C16 F10' 102.9(11) . .
F12 C16 F10' 139.4(10) . .
F11' C16 C15 115.9(10) . .
F11 C16 C15 110.1(7) . .
F10 C16 C15 112.9(8) . .
F12' C16 C15 109.7(13) . .
F12 C16 C15 110.1(7) . .
F10' C16 C15 110.5(9) . .
F15 C17 F14' 123.8(12) . .
F15 C17 F14 105.8(9) . .
F14' C17 F14 29.5(9) . .
F15 C17 F13' 80.3(10) . .
F14' C17 F13' 103.7(11) . .
F14 C17 F13' 127.1(10) . .
F15 C17 F13 105.7(10) . .
F14' C17 F13 79.3(10) . .
F14 C17 F13 107.1(9) . .
F13' C17 F13 28.3(8) . .
F15 C17 F15' 26.7(9) . .
F14' C17 F15' 111.1(14) . .
F14 C17 F15' 85.6(11) . .
F13' C17 F15' 106.5(11) . .
F13 C17 F15' 129.6(11) . .
F15 C17 C18 114.8(8) . .
F14' C17 C18 115.6(9) . .
F14 C17 C18 113.5(7) . .
F13' C17 C18 110.5(9) . .
F13 C17 C18 109.5(8) . .
F15' C17 C18 109.0(9) . .
O5 C18 C19 128.8(5) . .
O5 C18 C17 114.7(5) . .
C19 C18 C17 116.5(5) . .
C20 C19 C18 121.1(5) . .
C20 C19 H19 119.5 . .
C18 C19 H19 119.5 . .
O6 C20 C19 127.1(5) . .
O6 C20 C21 114.5(6) . .
C19 C20 C21 118.3(5) . .
F18' C21 F16 124.9(11) . .
F18' C21 F18 66.5(10) . .
F16 C21 F18 112.2(10) . .
F18' C21 F17' 105.7(13) . .
F16 C21 F17' 32.6(8) . .
F18 C21 F17' 133.2(11) . .
F18' C21 F16' 108.1(12) . .
F16 C21 F16' 71.4(10) . .
F18 C21 F16' 46.8(8) . .
F17' C21 F16' 102.3(12) . .
F18' C21 F17 37.4(9) . .
F16 C21 F17 105.6(9) . .
F18 C21 F17 103.3(8) . .
F17' C21 F17 76.1(10) . .
F16' C21 F17 137.3(9) . .
F18' C21 C20 116.9(9) . .
F16 C21 C20 113.9(7) . .
F18 C21 C20 111.6(7) . .
F17' C21 C20 112.4(9) . .
F16' C21 C20 110.3(9) . .
F17 C21 C20 109.4(7) . .
C2 N1 C1 116.0(4) . .
C2 N1 Dy1 124.7(3) . .
C1 N1 Dy1 119.2(3) . .
C3 N2 C4 116.2(7) . .
C8 O1 Dy1 135.3(3) . .
C10 O2 Dy1 135.6(3) . .
C13 O3 Dy1 131.5(3) . .
C15 O4 Dy1 134.2(4) . .
C18 O5 Dy1 132.0(3) . .
C20 O6 Dy1 134.2(4) . .
Dy1 O7 H7D 119(3) . .
Dy1 O7 H7C 122(3) . .
H7D O7 H7C 115(2) . .
Dy1 O8 H8C 120(6) . .
Dy1 O8 H8D 107(6) . .
H8C O8 H8D 116(2) . .
F2 C7 F3 111.0(7) . .
F2 C7 F1 102.5(7) . .
F3 C7 F1 104.2(7) . .
F2 C7 C8 113.2(6) . .
F3 C7 C8 115.4(6) . .
F1 C7 C8 109.3(6) . .
C5 N3 C6 115.8(5) . 2_756
N3 C5 C6 121.3(6) . .
N3 C5 H5 119.3 . .
C6 C5 H5 119.3 . .
N3 C6 C5 122.9(6) 2_756 .
N3 C6 H6 118.5 2_756 .
C5 C6 H6 118.5 . .

loop_
_geom_bond_atom_site_label_1
_geom_bond_atom_site_label_2
_geom_bond_distance
_geom_bond_site_symmetry_2
Dy1 O7 2.361(4) .
Dy1 O1 2.376(3) .
Dy1 O2 2.386(3) .
Dy1 O3 2.391(4) .
Dy1 O6 2.402(4) .
Dy1 O4 2.407(3) .
Dy1 O5 2.423(3) .
Dy1 O8 2.489(4) .
Dy1 N1 2.652(4) .
F1 C7 1.341(10) .
F3 C7 1.287(8) .
F4 C11 1.270(12) .
F5 C11 1.332(13) .
F6 C11 1.391(14) .
F4' C11 1.353(16) .
F5' C11 1.385(14) .
F6' C11 1.188(15) .
F7 C12 1.309(8) .
F8 C12 1.331(8) .
F9 C12 1.311(7) .
F10 C16 1.306(11) .
F11 C16 1.303(11) .
F12 C16 1.332(8) .
F10' C16 1.377(18) .
F11' C16 1.264(19) .
F12' C16 1.328(10) .
F13 C17 1.334(15) .
F14 C17 1.327(9) .
F15 C17 1.303(14) .
F13' C17 1.329(10) .
F14' C17 1.315(10) .
F15' C17 1.346(10) .
F16 C21 1.303(9) .
F17 C21 1.403(14) .
F18 C21 1.308(9) .
F16' C21 1.346(19) .
F17' C21 1.341(10) .
F18' C21 1.298(10) .
C1 N1 1.338(6) .
C1 C2 1.377(7) 2_767
C1 H1 0.9300 .
C2 N1 1.335(6) .
C2 C1 1.377(7) 2_767
C2 H2 0.9300 .
C3 N2 1.308(11) .
C3 C4 1.362(11) 2_575
C3 H3 0.9300 .
C4 N2 1.313(11) .
C4 C3 1.362(11) 2_575
C4 H4 0.9300 .
F2 C7 1.278(8) .
C8 O1 1.248(6) .
C8 C9 1.383(8) .
C8 C7 1.529(8) .
C9 C10 1.385(8) .
C9 H9 0.9300 .
C10 O2 1.243(6) .
C10 C11 1.538(8) .
C12 C13 1.510(9) .
C13 O3 1.268(6) .
C13 C14 1.375(8) .
C14 C15 1.389(9) .
C14 H14 0.9300 .
C15 O4 1.232(7) .
C15 C16 1.546(8) .
C17 C18 1.529(8) .
C18 O5 1.252(6) .
C18 C19 1.404(8) .
C19 C20 1.383(9) .
C19 H19 0.9300 .
C20 O6 1.250(7) .
C20 C21 1.519(9) .
O7 H7D 0.856(11) .
O7 H7C 0.852(11) .
O8 H8C 0.851(11) .
O8 H8D 0.851(11) .
N3 C5 1.320(9) .
N3 C6 1.321(8) 2_756
C5 C6 1.377(9) .
C5 H5 0.9300 .
C6 N3 1.321(8) 2_756
C6 H6 0.9300 .

loop_
_geom_torsion_atom_site_label_1
_geom_torsion_atom_site_label_2
_geom_torsion_atom_site_label_3
_geom_torsion_atom_site_label_4
_geom_torsion
_geom_torsion_site_symmetry_1
_geom_torsion_site_symmetry_4
O1 C8 C9 C10 1.1(11) . .
C7 C8 C9 C10 -178.8(6) . .
C8 C9 C10 O2 2.4(10) . .
C8 C9 C10 C11 -178.0(7) . .
O2 C10 C11 F6' 6.5(16) . .
C9 C10 C11 F6' -173.2(14) . .
O2 C10 C11 F4 -172.2(11) . .
C9 C10 C11 F4 8.2(15) . .
O2 C10 C11 F5 -38.5(12) . .
C9 C10 C11 F5 141.9(10) . .
O2 C10 C11 F4' 134.7(11) . .
C9 C10 C11 F4' -44.9(14) . .
O2 C10 C11 F5' -121.7(10) . .
C9 C10 C11 F5' 58.7(12) . .
O2 C10 C11 F6 74.5(9) . .
C9 C10 C11 F6 -105.2(9) . .
F7 C12 C13 O3 -66.3(7) . .
F9 C12 C13 O3 172.0(6) . .
F8 C12 C13 O3 50.7(7) . .
F7 C12 C13 C14 114.0(7) . .
F9 C12 C13 C14 -7.6(8) . .
F8 C12 C13 C14 -128.9(6) . .
O3 C13 C14 C15 4.6(10) . .
C12 C13 C14 C15 -175.8(6) . .
C13 C14 C15 O4 7.8(10) . .
C13 C14 C15 C16 -169.2(6) . .
O4 C15 C16 F11' -20.8(17) . .
C14 C15 C16 F11' 156.6(16) . .
O4 C15 C16 F11 -81.2(10) . .
C14 C15 C16 F11 96.2(10) . .
O4 C15 C16 F10 155.4(8) . .
C14 C15 C16 F10 -27.2(11) . .
O4 C15 C16 F12' 105.0(16) . .
C14 C15 C16 F12' -77.6(17) . .
O4 C15 C16 F12 38.0(10) . .
C14 C15 C16 F12 -144.6(8) . .
O4 C15 C16 F10' -142.2(14) . .
C14 C15 C16 F10' 35.2(15) . .
F15 C17 C18 O5 17.6(14) . .
F14' C17 C18 O5 171.8(17) . .
F14 C17 C18 O5 139.4(12) . .
F13' C17 C18 O5 -70.9(14) . .
F13 C17 C18 O5 -101.0(13) . .
F15' C17 C18 O5 45.8(15) . .
F15 C17 C18 C19 -162.6(12) . .
F14' C17 C18 C19 -8.4(18) . .
F14 C17 C18 C19 -40.8(13) . .
F13' C17 C18 C19 108.9(14) . .
F13 C17 C18 C19 78.8(14) . .
F15' C17 C18 C19 -134.4(14) . .
O5 C18 C19 C20 -3.6(11) . .
C17 C18 C19 C20 176.6(6) . .
C18 C19 C20 O6 2.1(11) . .
C18 C19 C20 C21 -179.7(6) . .
O6 C20 C21 F18' -178.6(15) . .
C19 C20 C21 F18' 3.0(17) . .
O6 C20 C21 F16 -20.7(13) . .
C19 C20 C21 F16 161.0(11) . .
O6 C20 C21 F18 107.6(11) . .
C19 C20 C21 F18 -70.7(13) . .
O6 C20 C21 F17' -56.2(13) . .
C19 C20 C21 F17' 125.5(12) . .
O6 C20 C21 F16' 57.3(14) . .
C19 C20 C21 F16' -121.1(14) . .
O6 C20 C21 F17 -138.6(9) . .
C19 C20 C21 F17 43.0(11) . .
C1 C2 N1 C1 -0.8(9) 2_767 .
C1 C2 N1 Dy1 -175.6(4) 2_767 .
C2 C1 N1 C2 0.8(9) 2_767 .
C2 C1 N1 Dy1 175.9(4) 2_767 .
O7 Dy1 N1 C2 30.5(4) . .
O1 Dy1 N1 C2 -47.8(4) . .
O2 Dy1 N1 C2 -123.9(4) . .
O3 Dy1 N1 C2 -124.4(4) . .
O6 Dy1 N1 C2 106.3(4) . .
O4 Dy1 N1 C2 169.6(4) . .
O5 Dy1 N1 C2 99.1(4) . .
O8 Dy1 N1 C2 -13.0(5) . .
O7 Dy1 N1 C1 -144.1(4) . .
O1 Dy1 N1 C1 137.6(4) . .
O2 Dy1 N1 C1 61.5(4) . .
O3 Dy1 N1 C1 61.0(4) . .
O6 Dy1 N1 C1 -68.3(4) . .
O4 Dy1 N1 C1 -5.0(4) . .
O5 Dy1 N1 C1 -75.5(4) . .
O8 Dy1 N1 C1 172.4(3) . .
C4 C3 N2 C4 -0.6(15) 2_575 .
C3 C4 N2 C3 0.5(14) 2_575 .
C9 C8 O1 Dy1 -8.8(10) . .
C7 C8 O1 Dy1 171.1(4) . .
O7 Dy1 O1 C8 -143.1(5) . .
O2 Dy1 O1 C8 8.5(5) . .
O3 Dy1 O1 C8 76.1(5) . .
O6 Dy1 O1 C8 -95.0(5) . .
O4 Dy1 O1 C8 12.4(6) . .
O5 Dy1 O1 C8 153.4(5) . .
O8 Dy1 O1 C8 141.8(5) . .
N1 Dy1 O1 C8 -63.3(5) . .
C9 C10 O2 Dy1 1.7(9) . .
C11 C10 O2 Dy1 -177.9(5) . .
O7 Dy1 O2 C10 36.8(6) . .
O1 Dy1 O2 C10 -5.1(5) . .
O3 Dy1 O2 C10 -105.9(5) . .
O6 Dy1 O2 C10 123.0(5) . .
O4 Dy1 O2 C10 177.5(5) . .
O5 Dy1 O2 C10 -151.5(5) . .
O8 Dy1 O2 C10 -57.0(5) . .
N1 Dy1 O2 C10 74.5(5) . .
C14 C13 O3 Dy1 -27.9(8) . .
C12 C13 O3 Dy1 152.5(4) . .
O7 Dy1 O3 C13 171.3(4) . .
O1 Dy1 O3 C13 -117.7(4) . .
O2 Dy1 O3 C13 -48.7(4) . .
O6 Dy1 O3 C13 53.0(5) . .
O4 Dy1 O3 C13 26.0(4) . .
O5 Dy1 O3 C13 102.1(4) . .
O8 Dy1 O3 C13 175.8(5) . .
N1 Dy1 O3 C13 -48.2(5) . .
C14 C15 O4 Dy1 4.0(10) . .
C16 C15 O4 Dy1 -178.9(5) . .
O7 Dy1 O4 C15 -161.4(5) . .
O1 Dy1 O4 C15 55.8(6) . .
O2 Dy1 O4 C15 59.7(5) . .
O3 Dy1 O4 C15 -15.2(5) . .
O6 Dy1 O4 C15 -174.8(6) . .
O5 Dy1 O4 C15 -99.2(5) . .
O8 Dy1 O4 C15 -53.0(6) . .
N1 Dy1 O4 C15 124.7(5) . .
C19 C18 O5 Dy1 -16.0(10) . .
C17 C18 O5 Dy1 163.8(4) . .
O7 Dy1 O5 C18 94.7(5) . .
O1 Dy1 O5 C18 154.9(5) . .
O2 Dy1 O5 C18 -79.6(5) . .
O3 Dy1 O5 C18 -122.7(5) . .
O6 Dy1 O5 C18 22.5(5) . .
O4 Dy1 O5 C18 -49.3(5) . .
O8 Dy1 O5 C18 166.4(5) . .
N1 Dy1 O5 C18 29.4(6) . .
C19 C20 O6 Dy1 19.8(10) . .
C21 C20 O6 Dy1 -158.4(5) . .
O7 Dy1 O6 C20 -116.1(5) . .
O1 Dy1 O6 C20 -165.5(5) . .
O2 Dy1 O6 C20 110.1(5) . .
O3 Dy1 O6 C20 27.0(6) . .
O4 Dy1 O6 C20 54.6(5) . .
O5 Dy1 O6 C20 -24.9(5) . .
O8 Dy1 O6 C20 -69.9(6) . .
N1 Dy1 O6 C20 160.4(6) . .
O1 C8 C7 F2 55.7(9) . .
C9 C8 C7 F2 -124.4(8) . .
O1 C8 C7 F3 -174.9(7) . .
C9 C8 C7 F3 5.0(11) . .
O1 C8 C7 F1 -57.9(8) . .
C9 C8 C7 F1 122.0(7) . .
C6 N3 C5 C6 -0.2(12) 2_756 .
N3 C5 C6 N3 0.3(13) . 2_756
